data_2232058
loop_
_publ_author_name
'De Lorentiis, Lucio'
'Graiff, Claudia'
'Predieri, Giovanni'

_publ_section_title
;
 Bis(triphenylphosphanylidene)iminium dichloridotriphenylstannate(IV)
;
_journal_coeditor_code SU2296
_journal_issue 10
_journal_name_full 'Acta Crystallographica Section E'
_journal_page_first m1356
_journal_paper_doi 10.1107/S1600536811035422
_journal_volume 67
_journal_year 2011
_chemical_formula_iupac '(C36 H30 N P2) [Sn (C6 H5)3 Cl2]'
_chemical_formula_moiety 'C36 H30 N P2 +, C18 H15 Cl2 Sn -'
_chemical_formula_sum 'C54 H45 Cl2 N P2 Sn'
_chemical_formula_weight 959.44
_chemical_name_systematic
;
Bis(triphenylphosphanylidene)iminium dichloridotriphenylstannate(IV)
;
_space_group_IT_number 34
_symmetry_cell_setting orthorhombic
_symmetry_space_group_name_Hall 'P 2 -2n'
_symmetry_space_group_name_H-M 'P n n 2'
_atom_sites_solution_hydrogens geom
_atom_sites_solution_primary direct
_atom_sites_solution_secondary difmap
_audit_creation_method SHELXL-97
_cell_angle_alpha 90.00
_cell_angle_beta 90.00
_cell_angle_gamma 90.00
_cell_formula_units_Z 2
_cell_length_a 17.9119(6)
_cell_length_b 9.7744(3)
_cell_length_c 13.3835(4)
_cell_measurement_reflns_used 999
_cell_measurement_temperature 296(2)
_cell_measurement_theta_max 27
_cell_measurement_theta_min 3
_cell_volume 2343.16(13)
_computing_cell_refinement 'SAINT (Bruker, 2007)'
_computing_data_collection 'APEX2 (Bruker, 2007)'
_computing_data_reduction 'SAINT (Bruker, 2007)'
_computing_molecular_graphics 'ORTEP-3 for Windows (Farrugia, 1997)'
_computing_publication_material 'WinGX (Farrugia, 1999)'
_computing_structure_refinement 'SHELXL97 (Sheldrick, 2008)'
_computing_structure_solution 'SHELXS97 (Sheldrick, 2008)'
_diffrn_ambient_temperature 296(2)
_diffrn_measured_fraction_theta_full 0.998
_diffrn_measured_fraction_theta_max 0.998
_diffrn_measurement_device_type 'Bruker APEXII CCD'
_diffrn_measurement_method \w
_diffrn_radiation_monochromator graphite
_diffrn_radiation_source 'fine-focus sealed tube'
_diffrn_radiation_type MoK\a
_diffrn_radiation_wavelength 0.71073
_diffrn_reflns_av_R_equivalents 0.0258
_diffrn_reflns_av_sigmaI/netI 0.0240
_diffrn_reflns_limit_h_max 25
_diffrn_reflns_limit_h_min -25
_diffrn_reflns_limit_k_max 13
_diffrn_reflns_limit_k_min -13
_diffrn_reflns_limit_l_max 19
_diffrn_reflns_limit_l_min -19
_diffrn_reflns_number 36432
_diffrn_reflns_theta_full 30.62
_diffrn_reflns_theta_max 30.62
_diffrn_reflns_theta_min 1.90
_diffrn_standards_decay_% 0
_diffrn_standards_interval_count 0
_diffrn_standards_interval_time 0
_diffrn_standards_number 0
_exptl_absorpt_coefficient_mu 0.764
_exptl_absorpt_correction_T_max 0.7461
_exptl_absorpt_correction_T_min 0.6289
_exptl_absorpt_correction_type multi-scan
_exptl_absorpt_process_details '(SADABS; Bruker, 2007)'
_exptl_crystal_colour colourless
_exptl_crystal_density_diffrn 1.360
_exptl_crystal_density_method 'not measured'
_exptl_crystal_description prism
_exptl_crystal_F_000 980
_exptl_crystal_size_max 0.42
_exptl_crystal_size_mid 0.22
_exptl_crystal_size_min 0.18
_refine_diff_density_max 0.200
_refine_diff_density_min -0.253
_refine_ls_abs_structure_details 'Flack (1983), <b>3430 Friedel pairs</b>'
_refine_ls_abs_structure_Flack -0.022(13)
_refine_ls_extinction_method none
_refine_ls_goodness_of_fit_ref 1.036
_refine_ls_hydrogen_treatment constr
_refine_ls_matrix_type full
_refine_ls_number_parameters 273
_refine_ls_number_reflns 7179
_refine_ls_number_restraints 1
_refine_ls_restrained_S_all 1.036
_refine_ls_R_factor_all 0.0305
_refine_ls_R_factor_gt 0.0253
_refine_ls_shift/su_max 0.001
_refine_ls_shift/su_mean 0.000
_refine_ls_structure_factor_coef Fsqd
_refine_ls_weighting_details 'calc w=1/[\s^2^(Fo^2^)+(0.0339P)^2^+0.0620P] where P=(Fo^2^+2Fc^2^)/3'
_refine_ls_weighting_scheme calc
_refine_ls_wR_factor_gt 0.0623
_refine_ls_wR_factor_ref 0.0648
_reflns_number_gt 6352
_reflns_number_total 7179
_reflns_threshold_expression I>2\s(I)
_cod_data_source_file su2296.cif
_cod_data_source_block I
_cod_database_code 2232058
_cod_database_fobs_code 2232058

loop_
_symmetry_equiv_pos_as_xyz
'x, y, z'
'-x, -y, z'
'x+1/2, -y+1/2, z+1/2'
'-x+1/2, y+1/2, z+1/2'

loop_
_atom_site_type_symbol
_atom_site_label
_atom_site_fract_x
_atom_site_fract_y
_atom_site_fract_z
_atom_site_U_iso_or_equiv
_atom_site_adp_type
_atom_site_calc_flag
_atom_site_refinement_flags
_atom_site_occupancy
_atom_site_symmetry_multiplicity
C C1 0.88435(9) 0.69033(16) 0.54090(12) 0.0432(3) Uani d . 1 1
C C2 0.81206(10) 0.72511(17) 0.51192(17) 0.0576(5) Uani d . 1 1
H H2 0.7811 0.6596 0.4832 0.069 Uiso calc R 1 1
C C3 0.78656(12) 0.8566(2) 0.5259(2) 0.0726(6) Uani d . 1 1
H H3 0.7384 0.8800 0.5065 0.087 Uiso calc R 1 1
C C4 0.83185(16) 0.9526(2) 0.5683(2) 0.0786(7) Uani d . 1 1
H H4 0.8146 1.0416 0.5764 0.094 Uiso calc R 1 1
C C5 0.90228(15) 0.9193(2) 0.5988(2) 0.0812(7) Uani d . 1 1
H H5 0.9323 0.9852 0.6287 0.097 Uiso calc R 1 1
C C6 0.92925(11) 0.7871(2) 0.58522(17) 0.0611(5) Uani d . 1 1
H H6 0.9772 0.7643 0.6059 0.073 Uiso calc R 1 1
C C7 0.85781(9) 0.40724(16) 0.59273(12) 0.0436(3) Uani d . 1 1
C C8 0.88264(11) 0.3604(2) 0.68448(15) 0.0542(4) Uani d . 1 1
H H8 0.9306 0.3818 0.7060 0.065 Uiso calc R 1 1
C C9 0.83627(14) 0.2816(2) 0.74452(16) 0.0677(5) Uani d . 1 1
H H9 0.8530 0.2500 0.8061 0.081 Uiso calc R 1 1
C C10 0.76534(13) 0.2506(2) 0.71193(19) 0.0711(6) Uani d . 1 1
H H10 0.7339 0.1989 0.7524 0.085 Uiso calc R 1 1
C C11 0.74047(11) 0.2948(2) 0.62107(19) 0.0660(6) Uani d . 1 1
H H11 0.6928 0.2713 0.5995 0.079 Uiso calc R 1 1
C C12 0.78589(9) 0.37442(19) 0.56092(16) 0.0537(4) Uani d . 1 1
H H12 0.7685 0.4059 0.4996 0.064 Uiso calc R 1 1
C C13 0.90382(10) 0.48460(16) 0.39035(14) 0.0428(3) Uani d . 1 1
C C14 0.91498(10) 0.5907(2) 0.32243(14) 0.0507(4) Uani d . 1 1
H H14 0.9251 0.6784 0.3456 0.061 Uiso calc R 1 1
C C15 0.91117(12) 0.5664(3) 0.22073(16) 0.0654(5) Uani d . 1 1
H H15 0.9192 0.6376 0.1758 0.078 Uiso calc R 1 1
C C16 0.89552(13) 0.4373(3) 0.18605(18) 0.0725(6) Uani d . 1 1
H H16 0.8922 0.4215 0.1177 0.087 Uiso calc R 1 1
C C17 0.88481(14) 0.3321(3) 0.2517(2) 0.0783(7) Uani d . 1 1
H H17 0.8744 0.2450 0.2273 0.094 Uiso calc R 1 1
C C18 0.88920(11) 0.3529(2) 0.35474(17) 0.0601(5) Uani d . 1 1
H H18 0.8825 0.2804 0.3989 0.072 Uiso calc R 1 1
C C19 0.93324(11) 0.8460(2) 0.92452(14) 0.0555(4) Uani d . 1 1
C C20 0.94493(15) 0.7072(2) 0.9444(2) 0.0787(6) Uani d . 1 1
H H20 0.9844 0.6807 0.9852 0.094 Uiso calc R 1 1
C C21 0.89793(18) 0.6079(3) 0.9033(3) 0.0981(8) Uani d . 1 1
H H21 0.9064 0.5160 0.9172 0.118 Uiso calc R 1 1
C C22 0.84039(17) 0.6437(3) 0.8437(2) 0.0908(8) Uani d . 1 1
H H22 0.8097 0.5766 0.8166 0.109 Uiso calc R 1 1
C C23 0.82711(15) 0.7791(3) 0.82299(19) 0.0835(7) Uani d . 1 1
H H23 0.7874 0.8035 0.7819 0.100 Uiso calc R 1 1
C C24 0.87280(12) 0.8799(2) 0.86322(17) 0.0681(5) Uani d . 1 1
H H24 0.8630 0.9714 0.8492 0.082 Uiso calc R 1 1
C C25 1.0000 1.0000 1.1555(2) 0.0497(6) Uani d S 1 2
C C26 1.06462(16) 1.0253(2) 1.20891(19) 0.0680(6) Uani d . 1 1
H H26 1.1092 1.0408 1.1752 0.082 Uiso calc R 1 1
C C27 1.0633(2) 1.0278(3) 1.3133(2) 0.0940(11) Uani d . 1 1
H H27 1.1066 1.0488 1.3484 0.113 Uiso calc R 1 1
C C28 1.0000 1.0000 1.3635(3) 0.104(2) Uani d S 1 2
H H28 1.0000 1.0000 1.4329 0.125 Uiso calc SR 1 2
N N1 1.0000 0.5000 0.55925(18) 0.0477(5) Uani d S 1 2
P P1 0.91740(2) 0.51807(4) 0.52080(3) 0.03734(9) Uani d . 1 1
Sn Sn1 1.0000 1.0000 0.996036(19) 0.04870(5) Uani d S 1 2
Cl Cl1 0.88562(3) 1.16132(5) 0.99969(5) 0.07087(13) Uani d . 1 1

loop_
_atom_site_aniso_label
_atom_site_aniso_U_11
_atom_site_aniso_U_22
_atom_site_aniso_U_33
_atom_site_aniso_U_12
_atom_site_aniso_U_13
_atom_site_aniso_U_23
C1 0.0413(8) 0.0429(7) 0.0452(8) -0.0004(6) 0.0109(6) -0.0061(6)
C2 0.0472(8) 0.0522(8) 0.0735(14) 0.0078(6) 0.0013(9) -0.0093(10)
C3 0.0606(11) 0.0593(11) 0.0979(19) 0.0178(9) 0.0169(11) -0.0040(11)
C4 0.0870(17) 0.0482(10) 0.1007(18) 0.0135(11) 0.0296(14) -0.0106(11)
C5 0.0852(16) 0.0531(12) 0.105(2) -0.0121(11) 0.0140(14) -0.0259(12)
C6 0.0527(10) 0.0546(10) 0.0760(13) -0.0077(8) 0.0047(9) -0.0150(9)
C7 0.0381(7) 0.0415(7) 0.0513(9) -0.0010(6) 0.0064(7) -0.0023(7)
C8 0.0569(11) 0.0566(10) 0.0490(10) -0.0034(8) 0.0032(8) -0.0030(8)
C9 0.0928(16) 0.0613(11) 0.0491(10) -0.0055(10) 0.0154(10) 0.0016(9)
C10 0.0732(14) 0.0598(12) 0.0802(15) -0.0155(10) 0.0313(12) -0.0049(10)
C11 0.0459(10) 0.0605(11) 0.0914(16) -0.0101(8) 0.0166(10) -0.0056(11)
C12 0.0390(8) 0.0516(10) 0.0703(12) -0.0042(7) 0.0018(8) 0.0020(8)
C13 0.0355(7) 0.0512(9) 0.0418(9) 0.0077(6) -0.0030(6) -0.0088(6)
C14 0.0497(9) 0.0579(9) 0.0445(9) 0.0199(7) -0.0037(7) 0.0002(7)
C15 0.0618(11) 0.0859(15) 0.0484(10) 0.0300(11) -0.0056(9) 0.0042(10)
C16 0.0651(13) 0.1060(18) 0.0464(11) 0.0206(13) -0.0085(9) -0.0204(13)
C17 0.0743(14) 0.0871(17) 0.0736(16) -0.0019(12) 0.0025(12) -0.0441(14)
C18 0.0597(11) 0.0558(11) 0.0648(13) -0.0010(8) 0.0035(9) -0.0120(9)
C19 0.0593(11) 0.0659(11) 0.0414(9) 0.0071(8) 0.0049(8) -0.0087(8)
C20 0.0872(16) 0.0715(13) 0.0774(15) 0.0129(12) -0.0088(12) -0.0081(11)
C21 0.113(2) 0.0713(16) 0.110(2) -0.0072(15) -0.0013(18) -0.0146(16)
C22 0.0943(19) 0.0950(19) 0.0831(18) -0.0156(15) 0.0095(15) -0.0308(14)
C23 0.0711(15) 0.114(2) 0.0650(14) 0.0008(14) -0.0075(11) -0.0255(14)
C24 0.0700(13) 0.0775(13) 0.0567(11) 0.0032(10) -0.0080(9) -0.0113(10)
C25 0.0626(16) 0.0476(13) 0.0389(13) -0.0052(10) 0.000 0.000
C26 0.0810(15) 0.0662(11) 0.0568(13) -0.0148(10) -0.0186(11) 0.0072(9)
C27 0.152(3) 0.0699(14) 0.0604(16) -0.0191(16) -0.0434(19) 0.0006(12)
C28 0.210(7) 0.064(2) 0.0396(17) -0.012(2) 0.000 0.000
N1 0.0341(9) 0.0663(13) 0.0427(11) 0.0008(8) 0.000 0.000
P1 0.03077(16) 0.04225(16) 0.0390(2) 0.00106(13) 0.00104(13) -0.00220(15)
Sn1 0.04949(8) 0.06206(9) 0.03456(7) 0.00872(6) 0.000 0.000
Cl1 0.0614(2) 0.0894(3) 0.0618(3) 0.0292(2) -0.0110(3) -0.0201(3)

loop_
_atom_type_symbol
_atom_type_description
_atom_type_scat_dispersion_real
_atom_type_scat_dispersion_imag
_atom_type_scat_source
C C 0.0033 0.0016 'International Tables Vol C Tables 4.2.6.8 and 6.1.1.4'
N N 0.0061 0.0033 'International Tables Vol C Tables 4.2.6.8 and 6.1.1.4'
H H 0.0000 0.0000 'International Tables Vol C Tables 4.2.6.8 and 6.1.1.4'
P P 0.1023 0.0942 'International Tables Vol C Tables 4.2.6.8 and 6.1.1.4'
Sn Sn -0.6537 1.4246 'International Tables Vol C Tables 4.2.6.8 and 6.1.1.4'
Cl Cl 0.1484 0.1585 'International Tables Vol C Tables 4.2.6.8 and 6.1.1.4'

loop_
_geom_angle_atom_site_label_1
_geom_angle_atom_site_label_2
_geom_angle_atom_site_label_3
_geom_angle_site_symmetry_1
_geom_angle_site_symmetry_3
_geom_angle
C6 C1 C2 . . 119.70(16)
C6 C1 P1 . . 120.91(14)
C2 C1 P1 . . 119.39(12)
C1 C2 C3 . . 119.87(18)
C1 C2 H2 . . 120.1
C3 C2 H2 . . 120.1
C4 C3 C2 . . 120.1(2)
C4 C3 H3 . . 120.0
C2 C3 H3 . . 120.0
C5 C4 C3 . . 120.7(2)
C5 C4 H4 . . 119.7
C3 C4 H4 . . 119.7
C4 C5 C6 . . 120.2(2)
C4 C5 H5 . . 119.9
C6 C5 H5 . . 119.9
C1 C6 C5 . . 119.4(2)
C1 C6 H6 . . 120.3
C5 C6 H6 . . 120.3
C8 C7 C12 . . 119.46(16)
C8 C7 P1 . . 118.89(13)
C12 C7 P1 . . 121.54(14)
C7 C8 C9 . . 120.3(2)
C7 C8 H8 . . 119.8
C9 C8 H8 . . 119.8
C8 C9 C10 . . 119.4(2)
C8 C9 H9 . . 120.3
C10 C9 H9 . . 120.3
C11 C10 C9 . . 120.91(19)
C11 C10 H10 . . 119.5
C9 C10 H10 . . 119.5
C10 C11 C12 . . 120.3(2)
C10 C11 H11 . . 119.9
C12 C11 H11 . . 119.9
C11 C12 C7 . . 119.66(19)
C11 C12 H12 . . 120.2
C7 C12 H12 . . 120.2
C18 C13 C14 . . 119.33(18)
C18 C13 P1 . . 121.71(15)
C14 C13 P1 . . 118.69(13)
C15 C14 C13 . . 120.5(2)
C15 C14 H14 . . 119.8
C13 C14 H14 . . 119.8
C16 C15 C14 . . 120.0(2)
C16 C15 H15 . . 120.0
C14 C15 H15 . . 120.0
C17 C16 C15 . . 120.2(2)
C17 C16 H16 . . 119.9
C15 C16 H16 . . 119.9
C16 C17 C18 . . 121.2(2)
C16 C17 H17 . . 119.4
C18 C17 H17 . . 119.4
C17 C18 C13 . . 118.8(2)
C17 C18 H18 . . 120.6
C13 C18 H18 . . 120.6
C24 C19 C20 . . 117.2(2)
C24 C19 Sn1 . . 121.74(16)
C20 C19 Sn1 . . 120.81(16)
C21 C20 C19 . . 120.6(3)
C21 C20 H20 . . 119.7
C19 C20 H20 . . 119.7
C22 C21 C20 . . 120.8(3)
C22 C21 H21 . . 119.6
C20 C21 H21 . . 119.6
C23 C22 C21 . . 120.1(3)
C23 C22 H22 . . 119.9
C21 C22 H22 . . 119.9
C22 C23 C24 . . 120.2(3)
C22 C23 H23 . . 119.9
C24 C23 H23 . . 119.9
C19 C24 C23 . . 121.0(2)
C19 C24 H24 . . 119.5
C23 C24 H24 . . 119.5
C26 C25 C26 2_775 . 117.7(3)
C26 C25 Sn1 2_775 . 121.14(16)
C26 C25 Sn1 . . 121.14(16)
C25 C26 C27 . . 120.4(3)
C25 C26 H26 . . 119.8
C27 C26 H26 . . 119.8
C28 C27 C26 . . 120.6(3)
C28 C27 H27 . . 119.7
C26 C27 H27 . . 119.7
C27 C28 C27 2_775 . 120.1(4)
C27 C28 H28 2_775 . 119.9
C27 C28 H28 . . 119.9
P1 N1 P1 2_765 . 141.90(17)
N1 P1 C13 . . 115.13(10)
N1 P1 C7 . . 108.34(8)
C13 P1 C7 . . 109.30(8)
N1 P1 C1 . . 111.33(6)
C13 P1 C1 . . 105.72(8)
C7 P1 C1 . . 106.69(7)
C25 Sn1 C19 . 2_775 116.46(5)
C25 Sn1 C19 . . 116.46(5)
C19 Sn1 C19 2_775 . 127.07(10)
C25 Sn1 Cl1 . . 88.916(18)
C19 Sn1 Cl1 2_775 . 91.27(5)
C19 Sn1 Cl1 . . 89.70(5)
C25 Sn1 Cl1 . 2_775 88.917(18)
C19 Sn1 Cl1 2_775 2_775 89.70(5)
C19 Sn1 Cl1 . 2_775 91.27(5)
Cl1 Sn1 Cl1 . 2_775 177.83(4)

loop_
_geom_bond_atom_site_label_1
_geom_bond_atom_site_label_2
_geom_bond_site_symmetry_2
_geom_bond_distance
C1 C6 . 1.376(2)
C1 C2 . 1.394(2)
C1 P1 . 1.8049(16)
C2 C3 . 1.377(2)
C2 H2 . 0.9300
C3 C4 . 1.364(4)
C3 H3 . 0.9300
C4 C5 . 1.365(4)
C4 H4 . 0.9300
C5 C6 . 1.391(3)
C5 H5 . 0.9300
C6 H6 . 0.9300
C7 C8 . 1.384(3)
C7 C12 . 1.394(2)
C7 P1 . 1.7998(16)
C8 C9 . 1.389(3)
C8 H8 . 0.9300
C9 C10 . 1.377(3)
C9 H9 . 0.9300
C10 C11 . 1.365(4)
C10 H10 . 0.9300
C11 C12 . 1.384(3)
C11 H11 . 0.9300
C12 H12 . 0.9300
C13 C18 . 1.398(3)
C13 C14 . 1.393(3)
C13 P1 . 1.7929(19)
C14 C15 . 1.383(3)
C14 H14 . 0.9300
C15 C16 . 1.374(4)
C15 H15 . 0.9300
C16 C17 . 1.367(4)
C16 H16 . 0.9300
C17 C18 . 1.396(4)
C17 H17 . 0.9300
C18 H18 . 0.9300
C19 C24 . 1.398(3)
C19 C20 . 1.398(3)
C19 Sn1 . 2.1476(19)
C20 C21 . 1.397(4)
C20 H20 . 0.9300
C21 C22 . 1.349(4)
C21 H21 . 0.9300
C22 C23 . 1.373(4)
C22 H22 . 0.9300
C23 C24 . 1.389(3)
C23 H23 . 0.9300
C24 H24 . 0.9300
C25 C26 2_775 1.383(3)
C25 C26 . 1.383(3)
C25 Sn1 . 2.134(3)
C26 C27 . 1.397(4)
C26 H26 . 0.9300
C27 C28 . 1.346(5)
C27 H27 . 0.9300
C28 C27 2_775 1.345(5)
C28 H28 . 0.9300
N1 P1 2_765 1.5763(9)
N1 P1 . 1.5763(9)
Sn1 C19 2_775 2.1476(19)
Sn1 Cl1 . 2.5858(4)
Sn1 Cl1 2_775 2.5858(4)

loop_
_geom_hbond_atom_site_label_D
_geom_hbond_atom_site_label_H
_geom_hbond_atom_site_label_A
_geom_hbond_site_symmetry_A
_geom_hbond_distance_DH
_geom_hbond_distance_HA
_geom_hbond_distance_DA
_geom_hbond_angle_DHA
_geom_hbond_publ_flag
C9 H9 Cl1 1_545 0.93 2.79 3.718(2) 173 yes
